data_4336354
loop_
_publ_author_name
'Jia Li'
'Bao Li'
'Peng Huang'
'Hai-Yan Shi'
'Rong-Bin Huang'
'Lan-Sun Zheng'
'Jun Tao'

_publ_contact_author_address
;
Department of Chemistry
Xiamen University
Xiamen 361005
P. R. China
;
_publ_contact_author_email taojun@xmu.edu.cn
_publ_contact_author_name 'Prof. Jun Tao'
_publ_contact_author_phone 86-592-2188138
_publ_section_title
;
 Four Coordination Polymers Based on Identical Eight-Connected
 Heptanuclear Clusters: Spin Canting, Spin Glass, Antiferromagnetism, and
 Gas Adsorption
;
_journal_name_full 'Inorganic Chemistry'
_journal_page_first 11573
_journal_page_last 11579
_journal_paper_doi 10.1021/ic401912k
_journal_volume 52
_journal_year 2013
_chemical_formula_sum 'C48 H32 N4 Ni7 O26'
_chemical_formula_weight 1491.75
_chemical_name_systematic
; 
 ? 
;
_space_group_IT_number 32
_symmetry_cell_setting orthorhombic
_symmetry_space_group_name_Hall 'P 2 -2ab'
_symmetry_space_group_name_H-M 'P b a 2'
_atom_sites_solution_hydrogens geom
_atom_sites_solution_primary direct
_atom_sites_solution_secondary difmap
_audit_creation_method SHELXL-97
_cell_angle_alpha 90.00
_cell_angle_beta 90.00
_cell_angle_gamma 90.00
_cell_formula_units_Z 2
_cell_length_a 13.722(2)
_cell_length_b 19.730(3)
_cell_length_c 12.988(2)
_cell_measurement_temperature 173(2)
_cell_volume 3516.3(9)
_computing_structure_refinement 'SHELXL-97 (Sheldrick, 1997)'
_computing_structure_solution 'SHELXS-97 (Sheldrick, 1990)'
_diffrn_ambient_temperature 173(2)
_diffrn_measured_fraction_theta_full 0.991
_diffrn_measured_fraction_theta_max 0.991
_diffrn_radiation_monochromator graphite
_diffrn_radiation_source 'fine-focus sealed tube'
_diffrn_radiation_type MoK\a
_diffrn_radiation_wavelength 0.71073
_diffrn_reflns_av_R_equivalents 0.0413
_diffrn_reflns_av_sigmaI/netI 0.0527
_diffrn_reflns_limit_h_max 17
_diffrn_reflns_limit_h_min -14
_diffrn_reflns_limit_k_max 25
_diffrn_reflns_limit_k_min -19
_diffrn_reflns_limit_l_max 16
_diffrn_reflns_limit_l_min -16
_diffrn_reflns_number 19607
_diffrn_reflns_theta_full 27.00
_diffrn_reflns_theta_max 27.00
_diffrn_reflns_theta_min 1.81
_exptl_absorpt_coefficient_mu 1.905
_exptl_crystal_density_diffrn 1.409
_exptl_crystal_F_000 1504
_exptl_crystal_size_max 0.2
_exptl_crystal_size_mid 0.1
_exptl_crystal_size_min 0.1
_platon_squeeze_details
;
;
_refine_diff_density_max 0.584
_refine_diff_density_min -0.582
_refine_diff_density_rms 0.102
_refine_ls_abs_structure_details 'Flack H D (1983), Acta Cryst. A39, 876-881'
_refine_ls_abs_structure_Flack 0.00
_refine_ls_extinction_method none
_refine_ls_goodness_of_fit_ref 1.028
_refine_ls_hydrogen_treatment mixed
_refine_ls_matrix_type full
_refine_ls_number_parameters 385
_refine_ls_number_reflns 7547
_refine_ls_number_restraints 1
_refine_ls_restrained_S_all 1.028
_refine_ls_R_factor_all 0.0426
_refine_ls_R_factor_gt 0.0407
_refine_ls_shift/su_max 0.001
_refine_ls_shift/su_mean 0.000
_refine_ls_structure_factor_coef Fsqd
_refine_ls_weighting_details 'calc w=1/[\s^2^(Fo^2^)+(0.0659P)^2^+0.0000P] where P=(Fo^2^+2Fc^2^)/3'
_refine_ls_weighting_scheme calc
_refine_ls_wR_factor_gt 0.1050
_refine_ls_wR_factor_ref 0.1062
_reflns_number_gt 7131
_reflns_number_total 7547
_reflns_threshold_expression >2sigma(I)
_cod_data_source_file ic401912k_si_002_3.cif
_cod_data_source_block 2
_cod_original_cell_volume 3516.3(10)
_cod_database_code 4336354

loop_
_symmetry_equiv_pos_as_xyz
'x, y, z'
'-x, -y, z'
'x+1/2, -y+1/2, z'
'-x+1/2, y+1/2, z'

loop_
_atom_site_label
_atom_site_type_symbol
_atom_site_fract_x
_atom_site_fract_y
_atom_site_fract_z
_atom_site_U_iso_or_equiv
_atom_site_adp_type
_atom_site_occupancy
_atom_site_symmetry_multiplicity
_atom_site_calc_flag
_atom_site_refinement_flags
Ni1 Ni 0.5000 0.0000 0.03623(5) 0.01327(15) Uani 1 2 d S
Ni2 Ni 0.70094(3) -0.09776(2) 0.11406(4) 0.01438(11) Uani 1 1 d .
Ni3 Ni 0.60226(3) -0.02599(2) 0.29301(4) 0.01353(11) Uani 1 1 d .
Ni4 Ni 0.52400(4) 0.11487(2) 0.43914(4) 0.01683(12) Uani 1 1 d .
O1 O 0.5951(2) -0.04491(15) 0.4492(2) 0.0196(6) Uani 1 1 d .
O2 O 0.6138(2) 0.05438(16) 0.5281(2) 0.0274(7) Uani 1 1 d .
O3 O 0.7306(2) -0.07166(18) 0.9672(2) 0.0281(7) Uani 1 1 d .
O4 O 0.5965(2) -0.01819(19) 0.9152(3) 0.0302(8) Uani 1 1 d .
C1 C 0.6246(3) -0.0084(2) 0.5231(3) 0.0194(8) Uani 1 1 d .
C2 C 0.6732(3) -0.0492(2) 0.9008(3) 0.0207(9) Uani 1 1 d .
C3 C 0.6749(3) -0.0431(2) 0.6101(4) 0.0223(8) Uani 1 1 d .
C4 C 0.7383(5) -0.0969(3) 0.5864(4) 0.0472(16) Uani 1 1 d .
H4A H 0.7483 -0.1096 0.5183 0.057 Uiso 1 1 calc R
C5 C 0.7856(6) -0.1307(5) 0.6650(5) 0.076(3) Uani 1 1 d .
H5A H 0.8297 -0.1651 0.6498 0.092 Uiso 1 1 calc R
C6 C 0.7673(5) -0.1133(4) 0.7669(4) 0.060(2) Uani 1 1 d .
H6A H 0.7990 -0.1362 0.8197 0.072 Uiso 1 1 calc R
C7 C 0.7019(3) -0.0618(2) 0.7902(3) 0.0256(9) Uani 1 1 d .
C8 C 0.6558(3) -0.0277(2) 0.7094(3) 0.0204(9) Uani 1 1 d .
H8A H 0.6110 0.0063 0.7243 0.025 Uiso 1 1 calc R
O5 O 0.8149(2) -0.03621(16) 0.1701(2) 0.0221(7) Uani 1 1 d .
O6 O 0.7419(2) 0.00860(15) 0.3080(3) 0.0247(7) Uani 1 1 d .
C9 C 0.8158(3) -0.0099(2) 0.2577(3) 0.0164(8) Uani 1 1 d .
C10 C 1.0000 0.0000 0.4731(7) 0.091(5) Uani 1 2 d S
H10A H 1.0000 0.0000 0.5447 0.109 Uiso 1 2 calc SR
C11 C 0.9138(4) -0.0001(4) 0.4183(5) 0.060(2) Uani 1 1 d .
H11A H 0.8551 0.0017 0.4540 0.072 Uiso 1 1 calc R
C12 C 0.9121(3) -0.0029(2) 0.3120(4) 0.0246(9) Uani 1 1 d .
C13 C 1.0000 0.0000 0.2578(5) 0.0223(12) Uani 1 2 d S
H13A H 1.0000 0.0000 0.1862 0.027 Uiso 1 2 calc SR
O7 O 0.6694(2) -0.12104(14) 0.2749(2) 0.0215(6) Uani 1 1 d .
O8 O 0.5728(2) -0.18133(15) 0.3767(3) 0.0261(7) Uani 1 1 d .
N1 N 0.8679(3) -0.31670(18) 0.4032(3) 0.0241(8) Uani 1 1 d .
C14 C 0.6487(3) -0.1713(2) 0.3281(3) 0.0206(9) Uani 1 1 d .
C15 C 0.7774(3) -0.3367(2) 0.3828(4) 0.0290(10) Uani 1 1 d .
H15A H 0.7624 -0.3826 0.3872 0.035 Uiso 1 1 calc R
C16 C 0.7043(3) -0.2914(2) 0.3551(4) 0.0300(10) Uani 1 1 d .
H16A H 0.6410 -0.3065 0.3436 0.036 Uiso 1 1 calc R
C17 C 0.7272(3) -0.2241(2) 0.3450(3) 0.0213(9) Uani 1 1 d .
C18 C 0.8221(3) -0.2039(2) 0.3626(4) 0.0291(10) Uani 1 1 d .
H18A H 0.8404 -0.1589 0.3528 0.035 Uiso 1 1 calc R
C19 C 0.8889(4) -0.2510(3) 0.3946(4) 0.0319(11) Uani 1 1 d .
H19A H 0.9515 -0.2365 0.4109 0.038 Uiso 1 1 calc R
O9 O 0.5446(2) 0.09839(15) 0.0455(3) 0.0300(8) Uani 1 1 d .
O10 O 0.4147(2) 0.16287(15) 0.0799(3) 0.0269(7) Uani 1 1 d .
N2 N 0.7004(3) 0.32096(16) 0.0992(3) 0.0200(7) Uani 1 1 d .
C20 C 0.5034(3) 0.1530(2) 0.0663(3) 0.0197(8) Uani 1 1 d .
C21 C 0.7307(4) 0.2591(3) 0.0844(7) 0.055(2) Uani 1 1 d .
H21A H 0.7974 0.2514 0.0800 0.066 Uiso 1 1 calc R
C22 C 0.6690(4) 0.2051(3) 0.0751(6) 0.0524(18) Uani 1 1 d .
H22A H 0.6950 0.1620 0.0663 0.063 Uiso 1 1 calc R
C23 C 0.5705(3) 0.2129(2) 0.0783(4) 0.0227(9) Uani 1 1 d .
C24 C 0.5386(4) 0.2780(3) 0.0935(6) 0.0457(16) Uani 1 1 d .
H24A H 0.4722 0.2875 0.0961 0.055 Uiso 1 1 calc R
C25 C 0.6058(4) 0.3292(2) 0.1048(6) 0.0492(17) Uani 1 1 d .
H25A H 0.5824 0.3727 0.1172 0.059 Uiso 1 1 calc R
O11 O 0.6100(2) -0.01891(14) 0.1381(2) 0.0139(6) Uani 1 1 d .
H11 H 0.6529 0.0203 0.1282 0.017 Uiso 1 1 calc R
O12 O 0.53663(18) 0.06460(13) 0.3046(2) 0.0136(5) Uani 1 1 d .
H12 H 0.5530 0.0947 0.2472 0.016 Uiso 1 1 calc R
O1W O 0.4977(5) 0.1606(3) 0.5718(4) 0.099(2) Uani 1 1 d .

loop_
_atom_site_aniso_label
_atom_site_aniso_U_11
_atom_site_aniso_U_22
_atom_site_aniso_U_33
_atom_site_aniso_U_23
_atom_site_aniso_U_13
_atom_site_aniso_U_12
Ni1 0.0107(3) 0.0141(3) 0.0150(3) 0.000 0.000 0.0019(3)
Ni2 0.0124(2) 0.0143(2) 0.0164(2) -0.0005(2) -0.0001(2) 0.00246(18)
Ni3 0.0107(2) 0.0150(2) 0.0149(2) 0.0000(2) -0.00006(19) 0.00111(18)
Ni4 0.0156(3) 0.0153(2) 0.0196(2) -0.0014(2) -0.0002(2) -0.00230(19)
O1 0.0219(15) 0.0224(15) 0.0145(14) -0.0018(12) -0.0041(12) -0.0060(11)
O2 0.0368(19) 0.0222(16) 0.0232(16) 0.0017(13) -0.0120(14) 0.0026(13)
O3 0.0192(15) 0.046(2) 0.0193(15) 0.0059(14) 0.0008(12) 0.0092(14)
O4 0.0250(18) 0.047(2) 0.0182(16) 0.0040(14) 0.0031(12) 0.0158(15)
C1 0.018(2) 0.023(2) 0.018(2) 0.0031(17) -0.0011(16) -0.0029(16)
C2 0.016(2) 0.028(2) 0.0186(19) -0.0026(17) -0.0001(15) 0.0027(17)
C3 0.020(2) 0.028(2) 0.020(2) 0.0033(19) -0.0046(18) 0.0021(16)
C4 0.059(4) 0.061(4) 0.021(3) -0.002(2) -0.002(2) 0.039(3)
C5 0.090(5) 0.115(6) 0.024(3) -0.003(3) -0.006(3) 0.086(5)
C6 0.067(4) 0.092(5) 0.022(3) 0.004(3) -0.002(3) 0.059(4)
C7 0.024(2) 0.041(3) 0.0114(18) 0.0001(19) -0.0010(17) 0.0106(18)
C8 0.016(2) 0.023(2) 0.022(2) 0.0000(17) -0.0013(17) 0.0051(16)
O5 0.0109(14) 0.0281(17) 0.0273(16) -0.0069(13) -0.0022(12) -0.0018(12)
O6 0.0104(14) 0.0303(16) 0.0334(17) -0.0098(14) 0.0013(12) -0.0012(12)
C9 0.0107(18) 0.0178(19) 0.0208(19) 0.0042(16) -0.0010(15) -0.0028(14)
C10 0.031(5) 0.226(16) 0.016(4) 0.000 0.000 0.002(7)
C11 0.022(3) 0.131(7) 0.026(3) -0.005(3) 0.000(2) -0.010(3)
C12 0.0094(19) 0.038(2) 0.027(2) -0.0039(19) -0.0048(16) -0.0035(17)
C13 0.012(3) 0.035(3) 0.020(3) 0.000 0.000 -0.001(2)
O7 0.0250(16) 0.0185(14) 0.0209(16) 0.0046(12) 0.0030(12) 0.0076(12)
O8 0.0148(15) 0.0193(15) 0.0440(19) 0.0053(14) 0.0065(14) 0.0034(12)
N1 0.027(2) 0.0159(17) 0.0295(19) -0.0004(15) 0.0009(16) 0.0046(15)
C14 0.017(2) 0.018(2) 0.028(2) -0.0016(17) -0.0042(16) 0.0020(16)
C15 0.023(2) 0.016(2) 0.048(3) 0.010(2) 0.004(2) 0.0050(18)
C16 0.017(2) 0.025(2) 0.048(3) 0.002(2) -0.011(2) 0.0009(17)
C17 0.019(2) 0.021(2) 0.024(2) 0.0031(17) 0.0016(17) 0.0060(16)
C18 0.019(2) 0.023(2) 0.046(3) 0.012(2) 0.003(2) 0.0053(18)
C19 0.018(2) 0.026(2) 0.052(3) 0.000(2) -0.003(2) 0.0033(18)
O9 0.0164(15) 0.0181(15) 0.056(2) -0.0003(15) 0.0028(15) -0.0041(12)
O10 0.0155(16) 0.0174(15) 0.048(2) -0.0017(14) 0.0062(14) -0.0063(12)
N2 0.0217(18) 0.0143(16) 0.0239(19) 0.0003(15) -0.0051(14) -0.0071(13)
C20 0.020(2) 0.015(2) 0.024(2) 0.0024(16) -0.0024(17) 0.0020(16)
C21 0.012(2) 0.033(3) 0.121(6) -0.018(3) 0.008(3) -0.005(2)
C22 0.023(3) 0.023(3) 0.111(6) -0.009(3) 0.005(3) -0.001(2)
C23 0.019(2) 0.018(2) 0.032(2) 0.0005(17) 0.0013(17) -0.0011(16)
C24 0.015(2) 0.027(3) 0.095(5) -0.007(3) 0.000(3) -0.0075(18)
C25 0.025(3) 0.016(2) 0.107(5) -0.017(3) -0.006(3) 0.0035(18)
O11 0.0119(14) 0.0164(13) 0.0134(14) 0.0016(10) -0.0016(9) 0.0045(10)
O12 0.0119(12) 0.0165(13) 0.0125(12) 0.0006(11) 0.0018(10) -0.0007(10)
O1W 0.151(6) 0.100(5) 0.046(3) -0.025(3) 0.021(3) -0.001(4)

loop_
_atom_type_symbol
_atom_type_description
_atom_type_scat_dispersion_real
_atom_type_scat_dispersion_imag
_atom_type_scat_source
C C 0.0033 0.0016 'International Tables Vol C Tables 4.2.6.8 and 6.1.1.4'
H H 0.0000 0.0000 'International Tables Vol C Tables 4.2.6.8 and 6.1.1.4'
N N 0.0061 0.0033 'International Tables Vol C Tables 4.2.6.8 and 6.1.1.4'
O O 0.0106 0.0060 'International Tables Vol C Tables 4.2.6.8 and 6.1.1.4'
Ni Ni 0.3393 1.1124 'International Tables Vol C Tables 4.2.6.8 and 6.1.1.4'

loop_
_geom_angle_atom_site_label_1
_geom_angle_atom_site_label_2
_geom_angle_atom_site_label_3
_geom_angle
_geom_angle_site_symmetry_1
_geom_angle_site_symmetry_3
O9 Ni1 O9 173.3(2) . 2_655
O9 Ni1 O11 85.08(13) . .
O9 Ni1 O11 90.56(13) 2_655 .
O9 Ni1 O11 90.56(13) . 2_655
O9 Ni1 O11 85.08(13) 2_655 2_655
O11 Ni1 O11 99.21(16) . 2_655
O9 Ni1 O4 94.07(15) . 2_654
O9 Ni1 O4 91.01(15) 2_655 2_654
O11 Ni1 O4 171.47(13) . 2_654
O11 Ni1 O4 89.28(12) 2_655 2_654
O9 Ni1 O4 91.01(15) . 1_554
O9 Ni1 O4 94.07(15) 2_655 1_554
O11 Ni1 O4 89.28(12) . 1_554
O11 Ni1 O4 171.47(13) 2_655 1_554
O4 Ni1 O4 82.25(19) 2_654 1_554
O3 Ni2 O11 94.24(12) 1_554 .
O3 Ni2 O10 96.28(14) 1_554 2_655
O11 Ni2 O10 92.11(12) . 2_655
O3 Ni2 N2 88.76(13) 1_554 4_645
O11 Ni2 N2 176.09(13) . 4_645
O10 Ni2 N2 90.05(13) 2_655 4_645
O3 Ni2 O5 91.70(14) 1_554 .
O11 Ni2 O5 87.80(12) . .
O10 Ni2 O5 172.00(13) 2_655 .
N2 Ni2 O5 89.61(13) 4_645 .
O3 Ni2 O7 177.33(13) 1_554 .
O11 Ni2 O7 83.79(11) . .
O10 Ni2 O7 85.61(13) 2_655 .
N2 Ni2 O7 93.13(12) 4_645 .
O5 Ni2 O7 86.43(12) . .
O12 Ni3 O11 92.10(11) . .
O12 Ni3 O6 96.67(11) . .
O11 Ni3 O6 91.30(12) . .
O12 Ni3 O12 84.76(11) . 2_655
O11 Ni3 O12 98.46(11) . 2_655
O6 Ni3 O12 170.09(12) . 2_655
O12 Ni3 O1 93.78(11) . .
O11 Ni3 O1 173.55(12) . .
O6 Ni3 O1 90.64(12) . .
O12 Ni3 O1 79.47(11) 2_655 .
O12 Ni3 O7 177.81(12) . .
O11 Ni3 O7 85.83(11) . .
O6 Ni3 O7 84.11(12) . .
O12 Ni3 O7 94.83(12) 2_655 .
O1 Ni3 O7 88.26(12) . .
O12 Ni3 Ni3 43.36(7) . 2_655
O11 Ni3 Ni3 91.45(8) . 2_655
O6 Ni3 Ni3 140.01(9) . 2_655
O12 Ni3 Ni3 42.04(7) 2_655 2_655
O1 Ni3 Ni3 91.01(8) . 2_655
O7 Ni3 Ni3 135.88(9) . 2_655
O1W Ni4 O12 174.1(2) . .
O1W Ni4 O8 86.2(2) . 2_655
O12 Ni4 O8 91.60(12) . 2_655
O1W Ni4 N1 91.7(2) . 4_655
O12 Ni4 N1 93.68(13) . 4_655
O8 Ni4 N1 87.56(14) 2_655 4_655
O1W Ni4 O2 83.4(2) . .
O12 Ni4 O2 98.56(12) . .
O8 Ni4 O2 169.51(14) 2_655 .
N1 Ni4 O2 94.34(15) 4_655 .
O1W Ni4 O1 95.8(2) . 2_655
O12 Ni4 O1 78.56(11) . 2_655
O8 Ni4 O1 86.64(12) 2_655 2_655
N1 Ni4 O1 170.17(14) 4_655 2_655
O2 Ni4 O1 92.80(12) . 2_655
C1 O1 Ni3 128.8(3) . .
C1 O1 Ni4 131.0(3) . 2_655
Ni3 O1 Ni4 95.31(11) . 2_655
C1 O2 Ni4 127.9(3) . .
C2 O3 Ni2 128.1(3) . 1_556
C2 O4 Ni1 138.0(3) . 1_556
O2 C1 O1 124.4(4) . .
O2 C1 C3 118.1(4) . .
O1 C1 C3 117.5(4) . .
O4 C2 O3 127.5(4) . .
O4 C2 C7 116.7(4) . .
O3 C2 C7 115.7(4) . .
C8 C3 C4 120.0(4) . .
C8 C3 C1 122.0(4) . .
C4 C3 C1 117.8(4) . .
C5 C4 C3 119.5(5) . .
C4 C5 C6 119.9(5) . .
C7 C6 C5 120.4(5) . .
C6 C7 C8 118.7(4) . .
C6 C7 C2 119.8(4) . .
C8 C7 C2 121.1(4) . .
C3 C8 C7 121.3(4) . .
C9 O5 Ni2 124.1(3) . .
C9 O6 Ni3 127.5(3) . .
O5 C9 O6 125.7(4) . .
O5 C9 C12 118.2(4) . .
O6 C9 C12 115.9(4) . .
C11 C10 C11 117.9(8) . 2_755
C10 C11 C12 122.0(6) . .
C11 C12 C13 119.1(4) . .
C11 C12 C9 119.1(4) . .
C13 C12 C9 121.7(4) . .
C12 C13 C12 119.5(6) 2_755 .
C14 O7 Ni3 123.3(3) . .
C14 O7 Ni2 138.3(3) . .
Ni3 O7 Ni2 90.37(11) . .
C14 O8 Ni4 130.7(3) . 2_655
C15 N1 C19 118.3(4) . .
C15 N1 Ni4 121.5(3) . 4_645
C19 N1 Ni4 120.1(3) . 4_645
O8 C14 O7 127.3(4) . .
O8 C14 C17 114.6(4) . .
O7 C14 C17 117.8(4) . .
N1 C15 C16 122.3(4) . .
C17 C16 C15 118.9(4) . .
C16 C17 C18 118.7(4) . .
C16 C17 C14 121.1(4) . .
C18 C17 C14 119.7(4) . .
C19 C18 C17 119.0(4) . .
N1 C19 C18 122.8(5) . .
C20 O9 Ni1 134.4(3) . .
C20 O10 Ni2 132.6(3) . 2_655
C21 N2 C25 116.1(4) . .
C21 N2 Ni2 121.4(3) . 4_655
C25 N2 Ni2 122.5(3) . 4_655
O10 C20 O9 127.5(4) . .
O10 C20 C23 117.5(4) . .
O9 C20 C23 115.0(4) . .
N2 C21 C22 123.1(5) . .
C23 C22 C21 121.6(5) . .
C22 C23 C24 115.3(4) . .
C22 C23 C20 121.1(4) . .
C24 C23 C20 123.7(4) . .
C23 C24 C25 119.3(5) . .
N2 C25 C24 124.5(5) . .
Ni2 O11 Ni3 97.63(11) . .
Ni2 O11 Ni1 119.87(14) . .
Ni3 O11 Ni1 128.29(14) . .
Ni3 O12 Ni4 122.80(13) . .
Ni3 O12 Ni3 94.61(11) . 2_655
Ni4 O12 Ni3 99.55(11) . 2_655

loop_
_geom_bond_atom_site_label_1
_geom_bond_atom_site_label_2
_geom_bond_distance
_geom_bond_site_symmetry_2
Ni1 O9 2.039(3) .
Ni1 O9 2.039(3) 2_655
Ni1 O11 2.041(3) .
Ni1 O11 2.041(3) 2_655
Ni1 O4 2.086(3) 2_654
Ni1 O4 2.086(3) 1_554
Ni2 O3 2.017(3) 1_554
Ni2 O11 2.019(3) .
Ni2 O10 2.090(3) 2_655
Ni2 N2 2.108(3) 4_645
Ni2 O5 2.110(3) .
Ni2 O7 2.182(3) .
Ni3 O12 2.007(3) .
Ni3 O11 2.020(3) .
Ni3 O6 2.044(3) .
Ni3 O12 2.058(3) 2_655
Ni3 O1 2.065(3) .
Ni3 O7 2.103(3) .
Ni3 Ni3 2.9879(10) 2_655
Ni4 O1W 1.978(5) .
Ni4 O12 2.016(3) .
Ni4 O8 2.035(3) 2_655
Ni4 N1 2.059(4) 4_655
Ni4 O2 2.068(3) .
Ni4 O1 2.144(3) 2_655
O1 C1 1.266(5) .
O1 Ni4 2.144(3) 2_655
O2 C1 1.249(6) .
O3 C2 1.250(5) .
O3 Ni2 2.017(3) 1_556
O4 C2 1.232(5) .
O4 Ni1 2.086(3) 1_556
C1 C3 1.491(6) .
C2 C7 1.509(6) .
C3 C8 1.351(6) .
C3 C4 1.406(7) .
C4 C5 1.382(8) .
C5 C6 1.390(8) .
C6 C7 1.388(7) .
C7 C8 1.399(6) .
O5 C9 1.251(5) .
O6 C9 1.260(5) .
C9 C12 1.504(6) .
C10 C11 1.380(7) .
C10 C11 1.380(7) 2_755
C11 C12 1.382(7) .
C12 C13 1.398(5) .
C13 C12 1.398(5) 2_755
O7 C14 1.242(5) .
O8 C14 1.234(5) .
O8 Ni4 2.035(3) 2_655
N1 C15 1.330(6) .
N1 C19 1.333(6) .
N1 Ni4 2.059(4) 4_645
C14 C17 1.514(6) .
C15 C16 1.391(6) .
C16 C17 1.371(6) .
C17 C18 1.380(6) .
C18 C19 1.370(6) .
O9 C20 1.247(5) .
O10 C20 1.244(5) .
O10 Ni2 2.090(3) 2_655
N2 C21 1.303(6) .
N2 C25 1.310(6) .
N2 Ni2 2.108(3) 4_655
C20 C23 1.506(6) .
C21 C22 1.366(7) .
C22 C23 1.362(7) .
C23 C24 1.372(7) .
C24 C25 1.375(7) .
O12 Ni3 2.058(3) 2_655

loop_
_platon_squeeze_void_nr
_platon_squeeze_void_average_x
_platon_squeeze_void_average_y
_platon_squeeze_void_average_z
_platon_squeeze_void_volume
_platon_squeeze_void_count_electrons
1 -0.009 0.001 -0.212 1257.1 405.5
